data_8105816
loop_
_publ_author_name
'Wang, Wan-Wan'
'Deng, Xiao-Wei'
'Wu, Wei-Na'

_publ_section_title
;
 Crystal structure of
 dichlorido-bis(N-benzyl-2-(quinolin-8-yloxy)acetamide-\k2 N,O)copper(II)
 --- ethyl acetate (1/1), C38H36N4O6Cl2Cu
;
_journal_issue 4
_journal_name_full 'Zeitschrift f\"ur Kristallographie - New Crystal Structures'
_journal_page_first 675
_journal_page_last 676
_journal_paper_doi 10.1515/ncrs-2019-0023
_journal_volume 234
_journal_year 2019
_chemical_formula_sum 'C38 H36 Cl2 Cu N4 O6'
_chemical_formula_weight 779.15
_space_group_crystal_system triclinic
_space_group_IT_number 2
_space_group_name_Hall '-P 1'
_space_group_name_H-M_alt 'P -1'
_atom_sites_solution_hydrogens geom
_cell_angle_alpha 80.471(8)
_cell_angle_beta 80.987(8)
_cell_angle_gamma 77.283(8)
_cell_formula_units_Z 2
_cell_length_a 10.749(5)
_cell_length_b 11.074(5)
_cell_length_c 15.951(7)
_cell_measurement_reflns_used 2389
_cell_measurement_temperature 296(2)
_cell_measurement_theta_max 21.35
_cell_measurement_theta_min 2.08
_cell_volume 1812.3(14)
_computing_structure_refinement 'SHELXL-2014/7 (Sheldrick, 2014)'
_diffrn_ambient_temperature 296(2)
_diffrn_measured_fraction_theta_full 0.993
_diffrn_measured_fraction_theta_max 0.993
_diffrn_measurement_device_type 'Bruker APEX-II CCD'
_diffrn_measurement_method '\f and \w scans'
_diffrn_radiation_type MoK\a
_diffrn_radiation_wavelength 0.71073
_diffrn_reflns_av_R_equivalents 0.0235
_diffrn_reflns_av_unetI/netI 0.0477
_diffrn_reflns_Laue_measured_fraction_full 0.993
_diffrn_reflns_Laue_measured_fraction_max 0.993
_diffrn_reflns_limit_h_max 12
_diffrn_reflns_limit_h_min -12
_diffrn_reflns_limit_k_max 13
_diffrn_reflns_limit_k_min -12
_diffrn_reflns_limit_l_max 17
_diffrn_reflns_limit_l_min -18
_diffrn_reflns_number 9637
_diffrn_reflns_point_group_measured_fraction_full 0.993
_diffrn_reflns_point_group_measured_fraction_max 0.993
_diffrn_reflns_theta_full 25.014
_diffrn_reflns_theta_max 25.014
_diffrn_reflns_theta_min 1.903
_exptl_absorpt_coefficient_mu 0.802
_exptl_absorpt_correction_T_max 0.881
_exptl_absorpt_correction_T_min 0.851
_exptl_absorpt_correction_type multi-scan
_exptl_absorpt_process_details sadabs
_exptl_crystal_colour green
_exptl_crystal_density_diffrn 1.428
_exptl_crystal_description block
_exptl_crystal_F_000 806
_exptl_crystal_size_max 0.210
_exptl_crystal_size_mid 0.180
_exptl_crystal_size_min 0.160
_refine_diff_density_max 0.407
_refine_diff_density_min -0.305
_refine_diff_density_rms 0.052
_refine_ls_extinction_coef .
_refine_ls_extinction_method none
_refine_ls_goodness_of_fit_ref 1.037
_refine_ls_hydrogen_treatment constr
_refine_ls_matrix_type full
_refine_ls_number_parameters 460
_refine_ls_number_reflns 6346
_refine_ls_number_restraints 38
_refine_ls_restrained_S_all 1.041
_refine_ls_R_factor_all 0.0709
_refine_ls_R_factor_gt 0.0465
_refine_ls_shift/su_max 0.000
_refine_ls_shift/su_mean 0.000
_refine_ls_structure_factor_coef Fsqd
_refine_ls_weighting_details 'w=1/[\s^2^(Fo^2^)+(0.0587P)^2^+0.5192P] where P=(Fo^2^+2Fc^2^)/3'
_refine_ls_weighting_scheme calc
_refine_ls_wR_factor_gt 0.1138
_refine_ls_wR_factor_ref 0.1279
_reflns_Friedel_coverage 0.000
_reflns_Friedel_fraction_full .
_reflns_Friedel_fraction_max .
_reflns_number_gt 4503
_reflns_number_total 6346
_reflns_threshold_expression 'I > 2\s(I)'
_cod_data_source_file suppl_ncrs-2019-0023_suppl.cif
_cod_data_source_block z
_cod_database_code 8105816
_shelx_space_group_comment
;
The symmetry employed for this shelxl refinement is uniquely defined
by the following loop, which should always be used as a source of
symmetry information in preference to the above space-group names.
They are only intended as comments.
;
_shelx_estimated_absorpt_t_min 0.850
_shelx_estimated_absorpt_t_max 0.882

loop_
_space_group_symop_operation_xyz
'x, y, z'
'-x, -y, -z'

loop_
_atom_site_label
_atom_site_type_symbol
_atom_site_fract_x
_atom_site_fract_y
_atom_site_fract_z
_atom_site_U_iso_or_equiv
_atom_site_adp_type
_atom_site_occupancy
_atom_site_site_symmetry_order
_atom_site_calc_flag
_atom_site_refinement_flags_posn
_atom_site_refinement_flags_adp
_atom_site_refinement_flags_occupancy
_atom_site_disorder_assembly
_atom_site_disorder_group
Cu1 Cu 0.60611(4) 0.37282(4) 0.29338(2) 0.04625(15) Uani 1 1 d . . . . .
O1 O 0.4715(2) 0.3647(2) 0.42825(14) 0.0539(6) Uani 1 1 d . . . . .
O2 O 0.2351(2) 0.3063(2) 0.42852(16) 0.0642(7) Uani 1 1 d . . . . .
O3 O 0.7468(2) 0.3616(2) 0.15939(14) 0.0568(6) Uani 1 1 d . . . . .
O4 O 1.0215(3) 0.5015(3) 0.0964(2) 0.0994(11) Uani 1 1 d . . . . .
O5 O 1.0138(5) 0.0845(4) 0.2071(3) 0.1529(18) Uani 1 1 d . U . . .
O6 O 1.2116(4) 0.0257(4) 0.2350(3) 0.1226(13) Uani 1 1 d . U . . .
N1 N 0.6389(2) 0.1930(3) 0.34953(18) 0.0475(7) Uani 1 1 d . . . . .
N2 N 0.1637(3) 0.4015(3) 0.54707(18) 0.0530(7) Uani 1 1 d . . . . .
H2A H 0.1830 0.4518 0.5764 0.064 Uiso 1 1 calc R U . . .
N3 N 0.5059(3) 0.3329(3) 0.20803(17) 0.0488(7) Uani 1 1 d . . . . .
N4 N 0.8138(3) 0.5916(3) 0.13613(19) 0.0617(8) Uani 1 1 d . . . . .
H4A H 0.7401 0.5730 0.1557 0.074 Uiso 1 1 calc R U . . .
C1 C 0.7159(4) 0.1060(4) 0.3095(3) 0.0634(10) Uani 1 1 d . . . . .
H1A H 0.7379 0.1234 0.2507 0.076 Uiso 1 1 calc R U . . .
C2 C 0.7667(4) -0.0120(4) 0.3508(4) 0.0798(13) Uani 1 1 d . . . . .
H2B H 0.8205 -0.0714 0.3197 0.096 Uiso 1 1 calc R U . . .
C3 C 0.7372(4) -0.0385(4) 0.4357(3) 0.0771(13) Uani 1 1 d . . . . .
H3A H 0.7717 -0.1162 0.4640 0.093 Uiso 1 1 calc R U . . .
C4 C 0.6546(3) 0.0504(4) 0.4816(3) 0.0612(10) Uani 1 1 d . . . . .
C5 C 0.6195(4) 0.0307(5) 0.5709(3) 0.0780(13) Uani 1 1 d . . . . .
H5A H 0.6516 -0.0454 0.6022 0.094 Uiso 1 1 calc R U . . .
C6 C 0.5404(4) 0.1205(5) 0.6113(3) 0.0795(14) Uani 1 1 d . . . . .
H6A H 0.5194 0.1063 0.6704 0.095 Uiso 1 1 calc R U . . .
C7 C 0.4887(4) 0.2356(4) 0.5658(2) 0.0664(11) Uani 1 1 d . . . . .
H7A H 0.4341 0.2970 0.5949 0.080 Uiso 1 1 calc R U . . .
C8 C 0.5182(3) 0.2575(3) 0.4798(2) 0.0505(9) Uani 1 1 d . . . . .
C9 C 0.6049(3) 0.1665(3) 0.4357(2) 0.0473(8) Uani 1 1 d . . . . .
C10 C 0.3570(3) 0.4451(3) 0.4602(2) 0.0591(10) Uani 1 1 d . . . . .
H10A H 0.3380 0.5192 0.4188 0.071 Uiso 1 1 calc R U . . .
H10B H 0.3693 0.4710 0.5130 0.071 Uiso 1 1 calc R U . . .
C11 C 0.2453(3) 0.3764(3) 0.4766(2) 0.0504(8) Uani 1 1 d . . . . .
C12 C 0.0501(3) 0.3563(3) 0.5795(2) 0.0496(8) Uani 1 1 d . . . . .
C13 C 0.0026(4) 0.3685(5) 0.6630(3) 0.0822(14) Uani 1 1 d . . . . .
H13A H 0.0453 0.4037 0.6961 0.099 Uiso 1 1 calc R U . . .
C14 C -0.1102(5) 0.3278(6) 0.6979(3) 0.1067(18) Uani 1 1 d . . . . .
H14A H -0.1440 0.3376 0.7543 0.128 Uiso 1 1 calc R U . . .
C15 C -0.1715(4) 0.2739(5) 0.6505(4) 0.0894(15) Uani 1 1 d . . . . .
H15A H -0.2457 0.2447 0.6748 0.107 Uiso 1 1 calc R U . . .
C16 C -0.1248(4) 0.2628(4) 0.5684(3) 0.0756(12) Uani 1 1 d . . . . .
H16A H -0.1676 0.2266 0.5360 0.091 Uiso 1 1 calc R U . . .
C17 C -0.0144(3) 0.3042(3) 0.5315(3) 0.0603(10) Uani 1 1 d . . . . .
H17A H 0.0165 0.2969 0.4744 0.072 Uiso 1 1 calc R U . . .
C18 C 0.3868(4) 0.3214(4) 0.2319(2) 0.0651(10) Uani 1 1 d . . . . .
H18A H 0.3562 0.3164 0.2900 0.078 Uiso 1 1 calc R U . . .
C19 C 0.3026(4) 0.3163(4) 0.1739(3) 0.0774(13) Uani 1 1 d . . . . .
H19A H 0.2177 0.3102 0.1934 0.093 Uiso 1 1 calc R U . . .
C20 C 0.3464(4) 0.3201(4) 0.0900(3) 0.0765(12) Uani 1 1 d . . . . .
H20A H 0.2921 0.3159 0.0510 0.092 Uiso 1 1 calc R U . . .
C21 C 0.4741(4) 0.3306(3) 0.0615(2) 0.0584(9) Uani 1 1 d . . . . .
C22 C 0.5243(5) 0.3402(4) -0.0258(3) 0.0704(11) Uani 1 1 d . . . . .
H22A H 0.4743 0.3334 -0.0668 0.084 Uiso 1 1 calc R U . . .
C23 C 0.6451(5) 0.3593(4) -0.0497(3) 0.0764(12) Uani 1 1 d . . . . .
H23A H 0.6770 0.3666 -0.1076 0.092 Uiso 1 1 calc R U . . .
C24 C 0.7234(4) 0.3684(4) 0.0097(2) 0.0643(10) Uani 1 1 d . . . . .
H24A H 0.8058 0.3833 -0.0087 0.077 Uiso 1 1 calc R U . . .
C25 C 0.6793(3) 0.3556(3) 0.0946(2) 0.0492(8) Uani 1 1 d . . . . .
C26 C 0.5520(3) 0.3382(3) 0.1227(2) 0.0480(8) Uani 1 1 d . . . . .
C27 C 0.8804(3) 0.3661(4) 0.1417(3) 0.0677(11) Uani 1 1 d . . . . .
H27A H 0.9175 0.3212 0.0935 0.081 Uiso 1 1 calc R U . . .
H27B H 0.9222 0.3224 0.1909 0.081 Uiso 1 1 calc R U . . .
C28 C 0.9104(4) 0.4945(4) 0.1219(2) 0.0647(10) Uani 1 1 d . . . . .
C29 C 0.8170(4) 0.7186(4) 0.1234(2) 0.0647(10) Uani 1 1 d D . . . .
C30 C 0.7116(6) 0.8039(5) 0.1427(4) 0.114(2) Uani 1 1 d . . . . .
H30A H 0.6359 0.7769 0.1659 0.137 Uiso 1 1 calc R U . . .
C31 C 0.7108(7) 0.9296(6) 0.1296(5) 0.134(2) Uani 1 1 d . . . . .
H31A H 0.6348 0.9854 0.1436 0.161 Uiso 1 1 calc R U . . .
C32 C 0.8159(8) 0.9732(6) 0.0975(4) 0.124(2) Uani 1 1 d . . . . .
H32A H 0.8141 1.0587 0.0875 0.149 Uiso 1 1 calc R U . . .
C33 C 0.9230(9) 0.8923(8) 0.0802(6) 0.181(4) Uani 1 1 d . . . . .
H33A H 0.9972 0.9225 0.0576 0.218 Uiso 1 1 calc R U . . .
C34 C 0.9300(5) 0.7672(6) 0.0937(5) 0.146(3) Uani 1 1 d D . . . .
H34A H 1.0087 0.7132 0.0836 0.176 Uiso 1 1 calc R U . . .
C35 C 1.0649(5) 0.1060(6) 0.3441(4) 0.126(2) Uani 1 1 d . U . . .
H35A H 1.1432 0.0849 0.3699 0.188 Uiso 1 1 calc R U . . .
H35B H 1.0319 0.1943 0.3412 0.188 Uiso 1 1 calc R U . . .
H35C H 1.0029 0.0616 0.3779 0.188 Uiso 1 1 calc R U . . .
C36 C 1.0908(6) 0.0710(5) 0.2572(5) 0.1075(18) Uani 1 1 d . U . . .
C37 C 1.2403(7) -0.0079(9) 0.1474(5) 0.181(3) Uani 1 1 d D U . . .
H37A H 1.1998 -0.0764 0.1432 0.217 Uiso 1 1 calc R U . . .
H37B H 1.2086 0.0630 0.1065 0.217 Uiso 1 1 calc R U . . .
C38 C 1.3799(8) -0.0448(9) 0.1300(6) 0.226(5) Uani 1 1 d D U . . .
H38A H 1.4028 -0.0675 0.0733 0.338 Uiso 1 1 calc R U . . .
H38B H 1.4187 0.0237 0.1344 0.338 Uiso 1 1 calc R U . . .
H38C H 1.4100 -0.1150 0.1709 0.338 Uiso 1 1 calc R U . . .
Cl1 Cl 0.52520(9) 0.57859(9) 0.25784(6) 0.0611(3) Uani 1 1 d . . . . .
Cl2 Cl 0.77810(9) 0.39807(9) 0.35042(6) 0.0622(3) Uani 1 1 d . . . . .

loop_
_atom_site_aniso_label
_atom_site_aniso_U_11
_atom_site_aniso_U_22
_atom_site_aniso_U_33
_atom_site_aniso_U_23
_atom_site_aniso_U_13
_atom_site_aniso_U_12
Cu1 0.0460(3) 0.0487(3) 0.0449(3) -0.00970(18) -0.00272(18) -0.01079(19)
O1 0.0509(14) 0.0527(15) 0.0502(14) -0.0047(12) 0.0079(11) -0.0052(12)
O2 0.0715(17) 0.0620(17) 0.0608(16) -0.0210(14) 0.0070(13) -0.0183(14)
O3 0.0413(13) 0.0767(18) 0.0514(15) -0.0150(12) 0.0023(11) -0.0104(12)
O4 0.0454(17) 0.128(3) 0.122(3) -0.018(2) 0.0131(16) -0.0265(18)
O5 0.146(4) 0.152(4) 0.172(4) -0.045(3) -0.077(4) 0.003(3)
O6 0.102(3) 0.130(3) 0.135(3) -0.032(3) -0.015(2) -0.011(3)
N1 0.0428(15) 0.0463(17) 0.0552(18) -0.0112(14) -0.0065(13) -0.0091(13)
N2 0.0479(17) 0.0547(19) 0.0585(19) -0.0212(15) 0.0088(14) -0.0152(14)
N3 0.0480(17) 0.0534(18) 0.0450(17) -0.0068(13) -0.0018(13) -0.0127(14)
N4 0.0468(18) 0.078(2) 0.061(2) -0.0083(17) 0.0014(14) -0.0209(17)
C1 0.060(2) 0.056(2) 0.074(3) -0.016(2) -0.004(2) -0.009(2)
C2 0.066(3) 0.047(3) 0.120(4) -0.015(3) -0.001(3) -0.002(2)
C3 0.057(3) 0.052(3) 0.114(4) 0.014(3) -0.018(3) -0.007(2)
C4 0.045(2) 0.064(3) 0.075(3) 0.011(2) -0.0178(19) -0.0199(19)
C5 0.057(3) 0.091(4) 0.085(3) 0.031(3) -0.032(2) -0.028(2)
C6 0.071(3) 0.116(4) 0.054(3) 0.020(3) -0.020(2) -0.039(3)
C7 0.065(3) 0.088(3) 0.050(2) -0.007(2) -0.0036(19) -0.027(2)
C8 0.048(2) 0.054(2) 0.051(2) -0.0018(18) -0.0049(16) -0.0187(17)
C9 0.0394(18) 0.050(2) 0.055(2) -0.0007(17) -0.0131(16) -0.0121(16)
C10 0.058(2) 0.050(2) 0.064(2) -0.0143(18) 0.0170(18) -0.0126(18)
C11 0.048(2) 0.044(2) 0.056(2) -0.0064(17) 0.0018(17) -0.0079(16)
C12 0.0439(19) 0.045(2) 0.056(2) -0.0062(16) 0.0025(16) -0.0077(16)
C13 0.074(3) 0.118(4) 0.062(3) -0.019(3) 0.009(2) -0.042(3)
C14 0.091(4) 0.162(6) 0.070(3) -0.018(3) 0.026(3) -0.056(4)
C15 0.058(3) 0.105(4) 0.105(4) 0.004(3) -0.005(3) -0.032(3)
C16 0.055(3) 0.071(3) 0.104(4) -0.004(3) -0.022(2) -0.018(2)
C17 0.049(2) 0.061(2) 0.072(3) -0.015(2) -0.0093(19) -0.0076(18)
C18 0.057(2) 0.086(3) 0.055(2) -0.003(2) -0.0029(19) -0.026(2)
C19 0.061(3) 0.104(4) 0.078(3) -0.001(3) -0.014(2) -0.040(2)
C20 0.083(3) 0.090(3) 0.069(3) -0.003(2) -0.030(2) -0.036(3)
C21 0.075(3) 0.056(2) 0.049(2) -0.0055(18) -0.0135(19) -0.020(2)
C22 0.092(3) 0.072(3) 0.052(2) -0.007(2) -0.019(2) -0.021(2)
C23 0.106(4) 0.079(3) 0.040(2) -0.011(2) 0.000(2) -0.015(3)
C24 0.065(2) 0.069(3) 0.054(2) -0.011(2) 0.0057(19) -0.011(2)
C25 0.056(2) 0.047(2) 0.041(2) -0.0078(15) -0.0001(16) -0.0047(16)
C26 0.054(2) 0.046(2) 0.045(2) -0.0076(16) -0.0065(16) -0.0122(16)
C27 0.040(2) 0.086(3) 0.071(3) -0.017(2) 0.0016(18) -0.002(2)
C28 0.049(2) 0.089(3) 0.056(2) -0.010(2) -0.0029(18) -0.017(2)
C29 0.065(3) 0.079(3) 0.054(2) -0.010(2) -0.0033(19) -0.026(2)
C30 0.096(4) 0.090(4) 0.164(6) -0.042(4) 0.023(4) -0.042(3)
C31 0.134(5) 0.084(4) 0.193(7) -0.049(4) 0.023(5) -0.048(4)
C32 0.189(7) 0.086(4) 0.107(5) -0.020(4) 0.012(5) -0.067(5)
C33 0.195(9) 0.107(6) 0.227(9) -0.004(6) 0.079(7) -0.088(6)
C34 0.110(5) 0.117(5) 0.190(7) -0.008(5) 0.065(4) -0.044(4)
C35 0.098(4) 0.137(5) 0.150(6) -0.071(4) -0.033(4) 0.012(4)
C36 0.097(4) 0.079(4) 0.150(6) -0.018(4) -0.040(4) -0.007(3)
C37 0.162(7) 0.249(10) 0.151(7) -0.070(6) -0.007(6) -0.057(7)
C38 0.176(9) 0.243(11) 0.251(11) -0.116(9) 0.026(8) -0.001(8)
Cl1 0.0636(6) 0.0513(5) 0.0613(6) -0.0058(4) 0.0041(4) -0.0061(4)
Cl2 0.0557(5) 0.0742(7) 0.0655(6) -0.0223(5) -0.0101(4) -0.0200(5)

loop_
_atom_type_symbol
_atom_type_description
_atom_type_scat_dispersion_real
_atom_type_scat_dispersion_imag
_atom_type_scat_source
C C 0.0033 0.0016 'International Tables Vol C Tables 4.2.6.8 and 6.1.1.4'
H H 0.0000 0.0000 'International Tables Vol C Tables 4.2.6.8 and 6.1.1.4'
Cl Cl 0.1484 0.1585 'International Tables Vol C Tables 4.2.6.8 and 6.1.1.4'
Cu Cu 0.3201 1.2651 'International Tables Vol C Tables 4.2.6.8 and 6.1.1.4'
N N 0.0061 0.0033 'International Tables Vol C Tables 4.2.6.8 and 6.1.1.4'
O O 0.0106 0.0060 'International Tables Vol C Tables 4.2.6.8 and 6.1.1.4'

loop_
_geom_angle_atom_site_label_1
_geom_angle_atom_site_label_2
_geom_angle_atom_site_label_3
_geom_angle
_geom_angle_site_symmetry_1
_geom_angle_site_symmetry_3
N3 Cu1 N1 91.74(11) . .
N3 Cu1 Cl1 89.31(9) . .
N1 Cu1 Cl1 164.98(8) . .
N3 Cu1 Cl2 158.80(8) . .
N1 Cu1 Cl2 87.86(8) . .
Cl1 Cu1 Cl2 96.52(4) . .
N3 Cu1 O1 106.30(10) . .
N1 Cu1 O1 73.02(10) . .
Cl1 Cu1 O1 92.31(6) . .
Cl2 Cu1 O1 93.85(7) . .
N3 Cu1 O3 72.87(10) . .
N1 Cu1 O3 102.09(10) . .
Cl1 Cu1 O3 92.54(7) . .
Cl2 Cu1 O3 86.48(7) . .
O1 Cu1 O3 175.07(8) . .
C8 O1 C10 118.5(3) . .
C8 O1 Cu1 108.87(19) . .
C10 O1 Cu1 132.6(2) . .
C25 O3 C27 120.3(3) . .
C25 O3 Cu1 110.45(19) . .
C27 O3 Cu1 129.1(2) . .
C36 O6 C37 114.0(5) . .
C1 N1 C9 118.3(3) . .
C1 N1 Cu1 120.7(3) . .
C9 N1 Cu1 119.3(2) . .
C11 N2 C12 128.5(3) . .
C11 N2 H2A 115.7 . .
C12 N2 H2A 115.7 . .
C18 N3 C26 118.6(3) . .
C18 N3 Cu1 119.1(2) . .
C26 N3 Cu1 121.4(2) . .
C28 N4 C29 128.6(3) . .
C28 N4 H4A 115.7 . .
C29 N4 H4A 115.7 . .
N1 C1 C2 123.2(4) . .
N1 C1 H1A 118.4 . .
C2 C1 H1A 118.4 . .
C3 C2 C1 119.3(4) . .
C3 C2 H2B 120.3 . .
C1 C2 H2B 120.3 . .
C2 C3 C4 119.9(4) . .
C2 C3 H3A 120.0 . .
C4 C3 H3A 120.0 . .
C3 C4 C5 123.7(4) . .
C3 C4 C9 117.8(4) . .
C5 C4 C9 118.6(4) . .
C6 C5 C4 120.7(4) . .
C6 C5 H5A 119.7 . .
C4 C5 H5A 119.7 . .
C5 C6 C7 121.1(4) . .
C5 C6 H6A 119.5 . .
C7 C6 H6A 119.5 . .
C8 C7 C6 120.1(4) . .
C8 C7 H7A 119.9 . .
C6 C7 H7A 119.9 . .
C7 C8 O1 125.5(4) . .
C7 C8 C9 120.2(4) . .
O1 C8 C9 114.3(3) . .
N1 C9 C4 121.4(3) . .
N1 C9 C8 119.3(3) . .
C4 C9 C8 119.3(3) . .
O1 C10 C11 109.7(3) . .
O1 C10 H10A 109.7 . .
C11 C10 H10A 109.7 . .
O1 C10 H10B 109.7 . .
C11 C10 H10B 109.7 . .
H10A C10 H10B 108.2 . .
O2 C11 N2 125.1(3) . .
O2 C11 C10 120.9(3) . .
N2 C11 C10 114.0(3) . .
C13 C12 C17 119.6(3) . .
C13 C12 N2 116.8(3) . .
C17 C12 N2 123.6(3) . .
C12 C13 C14 119.4(4) . .
C12 C13 H13A 120.3 . .
C14 C13 H13A 120.3 . .
C15 C14 C13 120.6(5) . .
C15 C14 H14A 119.7 . .
C13 C14 H14A 119.7 . .
C16 C15 C14 119.8(4) . .
C16 C15 H15A 120.1 . .
C14 C15 H15A 120.1 . .
C15 C16 C17 121.0(4) . .
C15 C16 H16A 119.5 . .
C17 C16 H16A 119.5 . .
C12 C17 C16 119.7(4) . .
C12 C17 H17A 120.1 . .
C16 C17 H17A 120.1 . .
N3 C18 C19 123.1(4) . .
N3 C18 H18A 118.5 . .
C19 C18 H18A 118.5 . .
C20 C19 C18 119.1(4) . .
C20 C19 H19A 120.4 . .
C18 C19 H19A 120.4 . .
C19 C20 C21 119.8(4) . .
C19 C20 H20A 120.1 . .
C21 C20 H20A 120.1 . .
C20 C21 C26 118.0(3) . .
C20 C21 C22 122.5(4) . .
C26 C21 C22 119.4(4) . .
C23 C22 C21 119.7(4) . .
C23 C22 H22A 120.2 . .
C21 C22 H22A 120.2 . .
C22 C23 C24 121.9(4) . .
C22 C23 H23A 119.1 . .
C24 C23 H23A 119.1 . .
C25 C24 C23 119.9(4) . .
C25 C24 H24A 120.1 . .
C23 C24 H24A 120.1 . .
C24 C25 O3 125.6(3) . .
C24 C25 C26 120.3(3) . .
O3 C25 C26 114.1(3) . .
N3 C26 C21 121.3(3) . .
N3 C26 C25 119.8(3) . .
C21 C26 C25 118.9(3) . .
O3 C27 C28 115.5(3) . .
O3 C27 H27A 108.4 . .
C28 C27 H27A 108.4 . .
O3 C27 H27B 108.4 . .
C28 C27 H27B 108.4 . .
H27A C27 H27B 107.5 . .
O4 C28 N4 125.4(4) . .
O4 C28 C27 116.9(4) . .
N4 C28 C27 117.6(3) . .
C30 C29 N4 121.0(4) . .
C30 C29 C34 115.0(5) . .
N4 C29 C34 123.9(4) . .
C29 C30 C31 122.6(5) . .
C29 C30 H30A 118.7 . .
C31 C30 H30A 118.7 . .
C32 C31 C30 121.3(6) . .
C32 C31 H31A 119.3 . .
C30 C31 H31A 119.3 . .
C31 C32 C33 118.2(6) . .
C31 C32 H32A 120.9 . .
C33 C32 H32A 120.9 . .
C32 C33 C34 122.9(7) . .
C32 C33 H33A 118.5 . .
C34 C33 H33A 118.5 . .
C33 C34 C29 119.8(6) . .
C33 C34 H34A 120.1 . .
C29 C34 H34A 120.1 . .
C36 C35 H35A 109.5 . .
C36 C35 H35B 109.5 . .
H35A C35 H35B 109.5 . .
C36 C35 H35C 109.5 . .
H35A C35 H35C 109.5 . .
H35B C35 H35C 109.5 . .
O5 C36 O6 120.2(7) . .
O5 C36 C35 126.8(6) . .
O6 C36 C35 113.0(6) . .
C38 C37 O6 106.8(6) . .
C38 C37 H37A 110.4 . .
O6 C37 H37A 110.4 . .
C38 C37 H37B 110.4 . .
O6 C37 H37B 110.4 . .
H37A C37 H37B 108.6 . .
C37 C38 H38A 109.5 . .
C37 C38 H38B 109.5 . .
H38A C38 H38B 109.5 . .
C37 C38 H38C 109.5 . .
H38A C38 H38C 109.5 . .
H38B C38 H38C 109.5 . .

loop_
_geom_bond_atom_site_label_1
_geom_bond_atom_site_label_2
_geom_bond_distance
_geom_bond_site_symmetry_2
Cu1 N3 2.020(3) .
Cu1 N1 2.022(3) .
Cu1 Cl1 2.2637(13) .
Cu1 Cl2 2.2720(12) .
Cu1 O1 2.398(2) .
Cu1 O3 2.422(2) .
O1 C8 1.371(4) .
O1 C10 1.427(4) .
O2 C11 1.210(4) .
O3 C25 1.371(4) .
O3 C27 1.429(4) .
O4 C28 1.215(4) .
O5 C36 1.208(6) .
O6 C36 1.300(6) .
O6 C37 1.473(8) .
N1 C1 1.307(4) .
N1 C9 1.366(4) .
N2 C11 1.341(4) .
N2 C12 1.412(4) .
N2 H2A 0.8600 .
N3 C18 1.304(4) .
N3 C26 1.370(4) .
N4 C28 1.342(5) .
N4 C29 1.396(5) .
N4 H4A 0.8600 .
C1 C2 1.397(6) .
C1 H1A 0.9300 .
C2 C3 1.340(6) .
C2 H2B 0.9300 .
C3 C4 1.394(6) .
C3 H3A 0.9300 .
C4 C5 1.409(6) .
C4 C9 1.408(5) .
C5 C6 1.339(6) .
C5 H5A 0.9300 .
C6 C7 1.403(6) .
C6 H6A 0.9300 .
C7 C8 1.353(5) .
C7 H7A 0.9300 .
C8 C9 1.412(5) .
C10 C11 1.526(5) .
C10 H10A 0.9700 .
C10 H10B 0.9700 .
C12 C13 1.367(5) .
C12 C17 1.373(5) .
C13 C14 1.388(6) .
C13 H13A 0.9300 .
C14 C15 1.358(6) .
C14 H14A 0.9300 .
C15 C16 1.342(6) .
C15 H15A 0.9300 .
C16 C17 1.378(5) .
C16 H16A 0.9300 .
C17 H17A 0.9300 .
C18 C19 1.408(5) .
C18 H18A 0.9300 .
C19 C20 1.345(6) .
C19 H19A 0.9300 .
C20 C21 1.400(6) .
C20 H20A 0.9300 .
C21 C26 1.405(5) .
C21 C22 1.408(5) .
C22 C23 1.347(6) .
C22 H22A 0.9300 .
C23 C24 1.392(6) .
C23 H23A 0.9300 .
C24 C25 1.357(5) .
C24 H24A 0.9300 .
C25 C26 1.416(5) .
C27 C28 1.498(6) .
C27 H27A 0.9700 .
C27 H27B 0.9700 .
C29 C30 1.336(6) .
C29 C34 1.4186(12) .
C30 C31 1.372(7) .
C30 H30A 0.9300 .
C31 C32 1.321(8) .
C31 H31A 0.9300 .
C32 C33 1.317(9) .
C32 H32A 0.9300 .
C33 C34 1.354(9) .
C33 H33A 0.9300 .
C34 H34A 0.9300 .
C35 C36 1.469(8) .
C35 H35A 0.9600 .
C35 H35B 0.9600 .
C35 H35C 0.9600 .
C37 C38 1.460(5) .
C37 H37A 0.9700 .
C37 H37B 0.9700 .
C38 H38A 0.9600 .
C38 H38B 0.9600 .
C38 H38C 0.9600 .

loop_
_geom_hbond_atom_site_label_D
_geom_hbond_atom_site_label_H
_geom_hbond_atom_site_label_A
_geom_hbond_distance_DH
_geom_hbond_distance_HA
_geom_hbond_distance_DA
_geom_hbond_angle_DHA
_geom_hbond_site_symmetry_A
N2 H2A Cl2 0.86 2.32 3.182(3) 174.8 2_666
N4 H4A O3 0.86 2.32 2.748(4) 111.2 .
N4 H4A Cl1 0.86 2.61 3.410(3) 156.3 .

loop_
_geom_torsion_atom_site_label_1
_geom_torsion_atom_site_label_2
_geom_torsion_atom_site_label_3
_geom_torsion_atom_site_label_4
_geom_torsion
_geom_torsion_site_symmetry_1
_geom_torsion_site_symmetry_2
_geom_torsion_site_symmetry_3
_geom_torsion_site_symmetry_4
C9 N1 C1 C2 -1.1(5) . . . .
Cu1 N1 C1 C2 164.0(3) . . . .
N1 C1 C2 C3 -0.6(6) . . . .
C1 C2 C3 C4 1.1(6) . . . .
C2 C3 C4 C5 -179.4(4) . . . .
C2 C3 C4 C9 0.1(6) . . . .
C3 C4 C5 C6 179.5(4) . . . .
C9 C4 C5 C6 0.1(6) . . . .
C4 C5 C6 C7 1.0(6) . . . .
C5 C6 C7 C8 0.1(6) . . . .
C6 C7 C8 O1 178.4(3) . . . .
C6 C7 C8 C9 -2.4(5) . . . .
C10 O1 C8 C7 -19.5(5) . . . .
Cu1 O1 C8 C7 162.4(3) . . . .
C10 O1 C8 C9 161.3(3) . . . .
Cu1 O1 C8 C9 -16.8(3) . . . .
C1 N1 C9 C4 2.3(5) . . . .
Cu1 N1 C9 C4 -163.0(2) . . . .
C1 N1 C9 C8 -177.7(3) . . . .
Cu1 N1 C9 C8 17.0(4) . . . .
C3 C4 C9 N1 -1.8(5) . . . .
C5 C4 C9 N1 177.6(3) . . . .
C3 C4 C9 C8 178.2(3) . . . .
C5 C4 C9 C8 -2.3(5) . . . .
C7 C8 C9 N1 -176.5(3) . . . .
O1 C8 C9 N1 2.8(4) . . . .
C7 C8 C9 C4 3.5(5) . . . .
O1 C8 C9 C4 -177.2(3) . . . .
C8 O1 C10 C11 -62.8(4) . . . .
Cu1 O1 C10 C11 114.8(3) . . . .
C12 N2 C11 O2 -1.4(6) . . . .
C12 N2 C11 C10 178.6(3) . . . .
O1 C10 C11 O2 -38.3(5) . . . .
O1 C10 C11 N2 141.8(3) . . . .
C11 N2 C12 C13 163.0(4) . . . .
C11 N2 C12 C17 -18.3(6) . . . .
C17 C12 C13 C14 0.1(7) . . . .
N2 C12 C13 C14 178.8(4) . . . .
C12 C13 C14 C15 1.4(8) . . . .
C13 C14 C15 C16 -1.8(9) . . . .
C14 C15 C16 C17 0.7(8) . . . .
C13 C12 C17 C16 -1.2(6) . . . .
N2 C12 C17 C16 -179.8(3) . . . .
C15 C16 C17 C12 0.8(6) . . . .
C26 N3 C18 C19 -1.1(6) . . . .
Cu1 N3 C18 C19 168.2(3) . . . .
N3 C18 C19 C20 1.7(7) . . . .
C18 C19 C20 C21 -0.7(7) . . . .
C19 C20 C21 C26 -0.8(6) . . . .
C19 C20 C21 C22 -177.4(4) . . . .
C20 C21 C22 C23 175.1(4) . . . .
C26 C21 C22 C23 -1.5(6) . . . .
C21 C22 C23 C24 0.8(7) . . . .
C22 C23 C24 C25 1.3(6) . . . .
C23 C24 C25 O3 179.5(3) . . . .
C23 C24 C25 C26 -2.6(6) . . . .
C27 O3 C25 C24 -8.4(5) . . . .
Cu1 O3 C25 C24 168.9(3) . . . .
C27 O3 C25 C26 173.6(3) . . . .
Cu1 O3 C25 C26 -9.1(3) . . . .
C18 N3 C26 C21 -0.5(5) . . . .
Cu1 N3 C26 C21 -169.5(3) . . . .
C18 N3 C26 C25 177.5(3) . . . .
Cu1 N3 C26 C25 8.5(4) . . . .
C20 C21 C26 N3 1.4(5) . . . .
C22 C21 C26 N3 178.1(3) . . . .
C20 C21 C26 C25 -176.6(3) . . . .
C22 C21 C26 C25 0.1(5) . . . .
C24 C25 C26 N3 -176.1(3) . . . .
O3 C25 C26 N3 2.1(5) . . . .
C24 C25 C26 C21 2.0(5) . . . .
O3 C25 C26 C21 -179.9(3) . . . .
C25 O3 C27 C28 91.5(4) . . . .
Cu1 O3 C27 C28 -85.2(4) . . . .
C29 N4 C28 O4 1.9(7) . . . .
C29 N4 C28 C27 179.6(4) . . . .
O3 C27 C28 O4 -171.3(3) . . . .
O3 C27 C28 N4 10.8(5) . . . .
C28 N4 C29 C30 -178.6(5) . . . .
C28 N4 C29 C34 -1.7(7) . . . .
N4 C29 C30 C31 -178.8(5) . . . .
C34 C29 C30 C31 4.0(9) . . . .
C29 C30 C31 C32 -0.6(11) . . . .
C30 C31 C32 C33 -1.6(12) . . . .
C31 C32 C33 C34 0.0(14) . . . .
C32 C33 C34 C29 3.6(14) . . . .
C30 C29 C34 C33 -5.4(10) . . . .
N4 C29 C34 C33 177.5(7) . . . .
C37 O6 C36 O5 -1.3(9) . . . .
C37 O6 C36 C35 -178.9(6) . . . .
C36 O6 C37 C38 174.4(7) . . . .
